data_7039836
loop_
_publ_author_name
'Yang, Wenxue'
'Zhao, Ke-Qing'
'Prior, Timothy J.'
'Hughes, David L.'
'Arbaoui, Abdessamad'
'Elsegood, Mark R. J.'
'Redshaw, Carl'

_publ_section_title
;
 Structural studies of Schiff-base [2 + 2] macrocycles derived from
 2,2'-oxydianiline and the ROP capability of their organoaluminium
 complexes.
;
_journal_issue 30
_journal_name_full 'Dalton transactions (Cambridge, England : 2003)'
_journal_page_first 11990
_journal_page_last 12005
_journal_paper_doi 10.1039/c6dt01997h
_journal_volume 45
_journal_year 2016
_chemical_formula_moiety 'C48 H44 N4 O4, 2(C4 H8 O2)'
_chemical_formula_structural L2H2.2(MeCOOEt)
_chemical_formula_sum 'C56 H60 N4 O8'
_chemical_formula_weight 917.08
_chemical_name_systematic
;
 ?
;
_space_group_crystal_system monoclinic
_space_group_IT_number 15
_space_group_name_Hall '-C 2yc'
_space_group_name_H-M_alt 'C 1 2/c 1'
_symmetry_space_group_name_Hall '-C 2yc'
_symmetry_space_group_name_H-M 'C 1 2/c 1'
_atom_sites_solution_hydrogens mixed
_atom_sites_solution_primary direct
_atom_sites_solution_secondary difmap
_audit_creation_method SHELXL-2014/7
_audit_update_record
;
2015-12-15 deposited with the CCDC.
2016-06-20 downloaded from the CCDC.
;
_cell_angle_alpha 90
_cell_angle_beta 96.003(6)
_cell_angle_gamma 90
_cell_formula_units_Z 4
_cell_length_a 24.9034(15)
_cell_length_b 11.5371(6)
_cell_length_c 16.9261(12)
_cell_measurement_reflns_used 4549
_cell_measurement_temperature 120.00(16)
_cell_measurement_theta_max 28.6530
_cell_measurement_theta_min 3.6230
_cell_volume 4836.4(5)
_computing_cell_refinement
;
CrysAlisPro, Agilent Technologies, Version 1.171.37.35 
;
_computing_data_collection
;
CrysAlisPro, Agilent Technologies, Version 1.171.37.35 
;
_computing_data_reduction
;
CrysAlisPro, Agilent Technologies, Version 1.171.37.35 
;
_computing_molecular_graphics 'ORTEP (Johnson, 1976 and Farrugia, 2012)'
_computing_publication_material 'SHELXL-2014/7 (Sheldrick, 2015) and WINGX (Farrugia, 2012)'
_computing_structure_refinement 'SHELXL-2014/7 (Sheldrick, 2015)'
_computing_structure_solution 'SHELXS-97 (Sheldrick, 2008)'
_diffrn_ambient_environment N~2~
_diffrn_ambient_temperature 120.00(16)
_diffrn_detector 'CCD plate'
_diffrn_detector_area_resol_mean 15.9595
_diffrn_detector_type EosS2
_diffrn_measured_fraction_theta_full 0.974
_diffrn_measured_fraction_theta_max 0.996
_diffrn_measurement_device 'four-circle diffractometer'
_diffrn_measurement_device_type 'New Gemini, Dual, Cu at zero, EosS2'
_diffrn_radiation_monochromator graphite
_diffrn_radiation_probe x-ray
_diffrn_radiation_type 'Mo K\a'
_diffrn_radiation_wavelength 0.71073
_diffrn_reflns_av_R_equivalents 0.0316
_diffrn_reflns_av_unetI/netI 0.0344
_diffrn_reflns_Laue_measured_fraction_full 0.974
_diffrn_reflns_Laue_measured_fraction_max 0.996
_diffrn_reflns_limit_h_max 28
_diffrn_reflns_limit_h_min -29
_diffrn_reflns_limit_k_max 13
_diffrn_reflns_limit_k_min -13
_diffrn_reflns_limit_l_max 20
_diffrn_reflns_limit_l_min -13
_diffrn_reflns_number 12476
_diffrn_reflns_point_group_measured_fraction_full 0.974
_diffrn_reflns_point_group_measured_fraction_max 0.996
_diffrn_reflns_theta_full 25.214
_diffrn_reflns_theta_max 25.000
_diffrn_reflns_theta_min 3.714
_diffrn_source 'Enhance (Mo) X-ray Source'
_exptl_absorpt_coefficient_mu 0.084
_exptl_absorpt_correction_T_max 1.00000
_exptl_absorpt_correction_T_min 0.79905
_exptl_absorpt_correction_type multi-scan
_exptl_absorpt_process_details
;
CrysAlisPro, Agilent Technologies,
Version 1.171.37.35 (release 13-08-2014 CrysAlis171 .NET)
(compiled Aug 13 2014,18:06:01)
Empirical absorption correction using spherical harmonics,
 implemented in SCALE3 ABSPACK scaling algorithm.
;
_exptl_crystal_colour orange
_exptl_crystal_density_diffrn 1.259
_exptl_crystal_description block
_exptl_crystal_F_000 1952
_exptl_crystal_size_max 0.48
_exptl_crystal_size_mid 0.42
_exptl_crystal_size_min 0.27
_refine_diff_density_max 0.369
_refine_diff_density_min -0.393
_refine_diff_density_rms 0.092
_refine_ls_extinction_method none
_refine_ls_goodness_of_fit_ref 1.222
_refine_ls_hydrogen_treatment mixed
_refine_ls_matrix_type full
_refine_ls_number_parameters 365
_refine_ls_number_reflns 4267
_refine_ls_number_restraints 0
_refine_ls_restrained_S_all 1.222
_refine_ls_R_factor_all 0.1245
_refine_ls_R_factor_gt 0.1170
_refine_ls_shift/su_max 0.000
_refine_ls_shift/su_mean 0.000
_refine_ls_structure_factor_coef Fsqd
_refine_ls_weighting_details 'w=1/[\s^2^(Fo^2^)+74.4445P] where P=(Fo^2^+2Fc^2^)/3'
_refine_ls_weighting_scheme calc
_refine_ls_wR_factor_gt 0.2513
_refine_ls_wR_factor_ref 0.2534
_reflns_Friedel_coverage 0.000
_reflns_number_gt 3777
_reflns_number_total 4267
_reflns_threshold_expression 'I > 2\s(I)'
_cod_data_source_file c6dt01997h2.cif
_cod_data_source_block struct2a
_cod_depositor_comments 'Adding full bibliography for 7039831--7039842.cif.'
_cod_database_code 7039836
_shelx_shelxl_version_number 2014/7
_shelx_space_group_comment
;
The symmetry employed for this shelxl refinement is uniquely defined
by the following loop, which should always be used as a source of
symmetry information in preference to the above space-group names.
They are only intended as comments.
;
_shelxl_version_number 2013-4

loop_
_space_group_symop_operation_xyz
'x, y, z'
'-x, y, -z+1/2'
'x+1/2, y+1/2, z'
'-x+1/2, y+1/2, -z+1/2'
'-x, -y, -z'
'x, -y, z-1/2'
'-x+1/2, -y+1/2, -z'
'x+1/2, -y+1/2, z-1/2'

loop_
_atom_site_label
_atom_site_type_symbol
_atom_site_fract_x
_atom_site_fract_y
_atom_site_fract_z
_atom_site_U_iso_or_equiv
_atom_site_adp_type
_atom_site_occupancy
_atom_site_site_symmetry_order
_atom_site_calc_flag
_atom_site_refinement_flags_posn
_atom_site_refinement_flags_adp
_atom_site_refinement_flags_occupancy
_atom_site_disorder_assembly
_atom_site_disorder_group
C1 C 0.4640(2) 0.4217(5) 0.1546(3) 0.0205(11) Uani 1 1 d . . . . .
C2 C 0.4132(2) 0.4308(5) 0.1836(3) 0.0212(11) Uani 1 1 d . . . . .
C3 C 0.3902(2) 0.5392(5) 0.1919(3) 0.0214(11) Uani 1 1 d . . . . .
H3 H 0.3566 0.5435 0.2110 0.026 Uiso 1 1 calc R U . . .
C4 C 0.4153(2) 0.6415(5) 0.1730(3) 0.0225(12) Uani 1 1 d . . . . .
C5 C 0.4653(2) 0.6314(5) 0.1441(3) 0.0247(12) Uani 1 1 d . . . . .
H5 H 0.4831 0.6985 0.1308 0.030 Uiso 1 1 calc R U . . .
C6 C 0.4899(2) 0.5246(5) 0.1342(3) 0.0229(12) Uani 1 1 d . . . . .
C7 C 0.3858(2) 0.3256(5) 0.2048(3) 0.0231(12) Uani 1 1 d . . . . .
H7 H 0.4063 0.2598 0.2186 0.028 Uiso 1 1 calc R U . . .
N2 N 0.33442(18) 0.3206(4) 0.2052(3) 0.0256(11) Uani 1 1 d . . . . .
C8 C 0.3895(2) 0.7597(5) 0.1849(4) 0.0321(14) Uani 1 1 d . . . . .
C9A C 0.3730(5) 0.8037(11) 0.0903(7) 0.031(3) Uani 0.479(10) 1 d . . P A 1
H9A1 H 0.4050 0.8079 0.0634 0.047 Uiso 0.479(10) 1 calc R U P A 1
H9A2 H 0.3564 0.8788 0.0903 0.047 Uiso 0.479(10) 1 calc R U P A 1
H9A3 H 0.3482 0.7494 0.0634 0.047 Uiso 0.479(10) 1 calc R U P A 1
C10A C 0.3402(5) 0.7553(11) 0.2214(9) 0.032(4) Uani 0.479(10) 1 d . . P A 1
H10A H 0.3168 0.6976 0.1954 0.048 Uiso 0.479(10) 1 calc R U P A 1
H10B H 0.3228 0.8296 0.2167 0.048 Uiso 0.479(10) 1 calc R U P A 1
H10C H 0.3480 0.7358 0.2765 0.048 Uiso 0.479(10) 1 calc R U P A 1
C11A C 0.4297(6) 0.8437(14) 0.2179(10) 0.035(4) Uani 0.479(10) 1 d . . P A 1
H11A H 0.4609 0.8395 0.1893 0.052 Uiso 0.479(10) 1 calc R U P A 1
H11B H 0.4398 0.8265 0.2729 0.052 Uiso 0.479(10) 1 calc R U P A 1
H11C H 0.4146 0.9203 0.2131 0.052 Uiso 0.479(10) 1 calc R U P A 1
C9B C 0.3328(4) 0.7691(11) 0.1448(7) 0.033(3) Uani 0.521(10) 1 d . . P A 2
H9B1 H 0.3131 0.7000 0.1546 0.050 Uiso 0.521(10) 1 calc R U P A 2
H9B2 H 0.3339 0.7785 0.0886 0.050 Uiso 0.521(10) 1 calc R U P A 2
H9B3 H 0.3153 0.8349 0.1655 0.050 Uiso 0.521(10) 1 calc R U P A 2
C10B C 0.3806(5) 0.7677(11) 0.2823(7) 0.035(3) Uani 0.521(10) 1 d . . P A 2
H10D H 0.3593 0.7031 0.2964 0.053 Uiso 0.521(10) 1 calc R U P A 2
H10E H 0.3623 0.8387 0.2924 0.053 Uiso 0.521(10) 1 calc R U P A 2
H10F H 0.4151 0.7660 0.3134 0.053 Uiso 0.521(10) 1 calc R U P A 2
C11B C 0.4226(5) 0.8637(11) 0.1724(10) 0.032(3) Uani 0.521(10) 1 d . . P A 2
H11D H 0.4583 0.8535 0.1990 0.048 Uiso 0.521(10) 1 calc R U P A 2
H11E H 0.4062 0.9307 0.1934 0.048 Uiso 0.521(10) 1 calc R U P A 2
H11F H 0.4248 0.8743 0.1165 0.048 Uiso 0.521(10) 1 calc R U P A 2
C12 C 0.5423(2) 0.5201(5) 0.1049(3) 0.0251(12) Uani 1 1 d . . . . .
H12 H 0.5590 0.5890 0.0928 0.030 Uiso 1 1 calc R U . . .
N1 N 0.56648(18) 0.4233(4) 0.0950(3) 0.0216(10) Uani 1 1 d . . . . .
C13 C 0.6187(2) 0.4230(5) 0.0677(3) 0.0221(12) Uani 1 1 d . . . . .
C14 C 0.6351(2) 0.5053(5) 0.0154(3) 0.0269(13) Uani 1 1 d . . . . .
H14 H 0.6115 0.5635 -0.0038 0.032 Uiso 1 1 calc R U . . .
C15 C 0.6872(2) 0.5005(5) -0.0084(3) 0.0277(13) Uani 1 1 d . . . . .
H15 H 0.6981 0.5550 -0.0440 0.033 Uiso 1 1 calc R U . . .
C16 C 0.7222(2) 0.4154(5) 0.0208(4) 0.0308(14) Uani 1 1 d . . . . .
H16 H 0.7573 0.4145 0.0067 0.037 Uiso 1 1 calc R U . . .
C17 C 0.7060(2) 0.3310(5) 0.0712(3) 0.0265(12) Uani 1 1 d . . . . .
H17 H 0.7299 0.2733 0.0905 0.032 Uiso 1 1 calc R U . . .
C18 C 0.6535(2) 0.3327(5) 0.0929(3) 0.0219(11) Uani 1 1 d . . . . .
C19 C 0.3293(2) 0.1811(5) 0.3135(3) 0.0242(12) Uani 1 1 d . . . . .
C20 C 0.3094(2) 0.0806(5) 0.3441(4) 0.0269(13) Uani 1 1 d . . . . .
H20 H 0.3214 0.0566 0.3953 0.032 Uiso 1 1 calc R U . . .
C21 C 0.2712(2) 0.0158(5) 0.2970(4) 0.0310(14) Uani 1 1 d . . . . .
H21 H 0.2571 -0.0514 0.3170 0.037 Uiso 1 1 calc R U . . .
C22 C 0.2544(2) 0.0518(5) 0.2209(4) 0.0299(13) Uani 1 1 d . . . . .
H22 H 0.2289 0.0083 0.1896 0.036 Uiso 1 1 calc R U . . .
C23 C 0.2751(2) 0.1525(5) 0.1897(4) 0.0300(13) Uani 1 1 d . . . . .
H23 H 0.2633 0.1762 0.1383 0.036 Uiso 1 1 calc R U . . .
C24 C 0.3136(2) 0.2173(5) 0.2362(3) 0.0235(12) Uani 1 1 d . . . . .
O1 O 0.48586(17) 0.3170(4) 0.1457(3) 0.0288(10) Uani 1 1 d . . . . .
O2 O 0.63314(15) 0.2480(3) 0.1394(2) 0.0251(9) Uani 1 1 d . . . . .
C81 C 0.4589(3) 1.0380(7) 0.3951(5) 0.0504(19) Uani 1 1 d . . . B 1
H81A H 0.4932 1.0234 0.3759 0.076 Uiso 1 1 calc R U . B 1
H81B H 0.4617 1.1045 0.4293 0.076 Uiso 1 1 calc R U . B 1
H81C H 0.4323 1.0522 0.3509 0.076 Uiso 1 1 calc R U . B 1
C82 C 0.4427(3) 0.9354(7) 0.4402(4) 0.0451(18) Uani 1 1 d . . . B 1
C83 C 0.3819(4) 0.8679(8) 0.5342(5) 0.064(2) Uani 1 1 d . . . B 1
H83A H 0.4086 0.8068 0.5435 0.077 Uiso 1 1 calc R U . B 1
H83B H 0.3738 0.8971 0.5853 0.077 Uiso 1 1 calc R U . B 1
C84 C 0.3330(3) 0.8211(7) 0.4909(5) 0.062(2) Uani 1 1 d . . . B 1
H84A H 0.3190 0.7598 0.5213 0.093 Uiso 1 1 calc R U . B 1
H84B H 0.3412 0.7912 0.4406 0.093 Uiso 1 1 calc R U . B 1
H84C H 0.3064 0.8814 0.4823 0.093 Uiso 1 1 calc R U . B 1
O81 O 0.4038(2) 0.9615(5) 0.4888(4) 0.0540(14) Uani 1 1 d . . . B 1
O82A O 0.4520(4) 0.8320(9) 0.4331(7) 0.053(3) Uani 0.65 1 d . . P B 1
O82B O 0.4813(8) 0.8628(18) 0.4454(13) 0.056(5) Uani 0.35 1 d . . P B 1
C91 C 0.401(2) 0.828(5) 0.491(3) 0.050(12) Uiso 0.15 1 d . . P C 2
C93 C 0.4106(19) 0.931(4) 0.441(2) 0.019(8) Uiso 0.15 1 d . . P C 2
C94 C 0.396(4) 0.940(10) 0.633(7) 0.14(4) Uiso 0.15 1 d . . P C 2
C97 C 0.430(6) 0.819(14) 0.575(9) 0.13(5) Uiso 0.1 1 d . . P C 2
H1O H 0.512(4) 0.335(9) 0.125(6) 0.09(4) Uiso 1 1 d . . . . .

loop_
_atom_site_aniso_label
_atom_site_aniso_U_11
_atom_site_aniso_U_22
_atom_site_aniso_U_33
_atom_site_aniso_U_23
_atom_site_aniso_U_13
_atom_site_aniso_U_12
C1 0.020(3) 0.021(3) 0.020(3) 0.000(2) 0.000(2) -0.002(2)
C2 0.020(3) 0.021(3) 0.023(3) 0.003(2) 0.003(2) -0.004(2)
C3 0.018(3) 0.021(3) 0.026(3) 0.001(2) 0.003(2) -0.001(2)
C4 0.015(3) 0.020(3) 0.031(3) 0.006(2) -0.004(2) 0.003(2)
C5 0.014(3) 0.021(3) 0.038(3) 0.004(2) -0.003(2) -0.002(2)
C6 0.015(3) 0.025(3) 0.027(3) 0.004(2) -0.001(2) -0.002(2)
C7 0.025(3) 0.021(3) 0.025(3) 0.003(2) 0.008(2) 0.001(2)
N2 0.025(2) 0.024(3) 0.028(3) 0.001(2) 0.005(2) -0.002(2)
C8 0.019(3) 0.020(3) 0.054(4) 0.000(3) -0.008(3) 0.002(2)
C9A 0.037(7) 0.025(7) 0.029(7) 0.001(5) -0.010(5) 0.016(6)
C10A 0.021(6) 0.019(6) 0.059(9) -0.001(6) 0.014(6) 0.007(5)
C11A 0.027(7) 0.033(8) 0.041(9) -0.010(8) -0.010(7) 0.008(6)
C9B 0.023(6) 0.032(7) 0.043(7) -0.004(6) -0.006(5) 0.002(5)
C10B 0.039(7) 0.037(7) 0.032(7) -0.004(5) 0.009(5) 0.000(6)
C11B 0.022(6) 0.018(6) 0.055(10) -0.001(7) 0.002(7) 0.006(5)
C12 0.017(3) 0.028(3) 0.029(3) 0.005(2) 0.000(2) -0.005(2)
N1 0.018(2) 0.025(2) 0.022(2) 0.001(2) 0.0020(18) -0.0045(19)
C13 0.018(3) 0.023(3) 0.025(3) -0.003(2) 0.004(2) -0.006(2)
C14 0.026(3) 0.030(3) 0.023(3) 0.005(2) 0.000(2) -0.005(2)
C15 0.028(3) 0.027(3) 0.029(3) 0.000(3) 0.009(2) -0.010(3)
C16 0.029(3) 0.026(3) 0.040(3) -0.009(3) 0.016(3) -0.011(3)
C17 0.025(3) 0.022(3) 0.034(3) -0.005(2) 0.009(2) 0.000(2)
C18 0.026(3) 0.019(3) 0.021(3) -0.005(2) 0.007(2) -0.006(2)
C19 0.021(3) 0.018(3) 0.035(3) -0.004(2) 0.011(2) -0.001(2)
C20 0.027(3) 0.021(3) 0.034(3) 0.004(2) 0.011(2) 0.003(2)
C21 0.024(3) 0.021(3) 0.050(4) -0.001(3) 0.016(3) -0.006(2)
C22 0.018(3) 0.030(3) 0.041(3) -0.010(3) 0.006(2) -0.006(2)
C23 0.023(3) 0.033(3) 0.036(3) -0.003(3) 0.010(2) -0.001(3)
C24 0.021(3) 0.018(3) 0.033(3) -0.003(2) 0.010(2) 0.001(2)
O1 0.026(2) 0.022(2) 0.040(2) 0.0001(18) 0.0117(19) -0.0005(18)
O2 0.0236(19) 0.0195(19) 0.033(2) 0.0048(17) 0.0074(16) 0.0003(16)
C81 0.033(4) 0.041(4) 0.077(5) -0.015(4) 0.005(4) 0.004(3)
C82 0.040(5) 0.047(5) 0.044(4) -0.014(3) -0.016(3) 0.016(4)
C83 0.088(7) 0.051(5) 0.054(5) 0.016(4) 0.007(5) 0.007(5)
C84 0.065(5) 0.043(5) 0.084(6) 0.003(4) 0.034(5) -0.008(4)
O81 0.043(3) 0.040(3) 0.080(4) 0.010(3) 0.010(3) 0.010(2)
O82A 0.068(7) 0.034(6) 0.061(6) 0.001(5) 0.030(6) 0.020(5)
O82B 0.069(13) 0.039(11) 0.058(11) -0.007(8) -0.001(11) 0.019(10)

loop_
_atom_type_symbol
_atom_type_description
_atom_type_scat_dispersion_real
_atom_type_scat_dispersion_imag
_atom_type_scat_source
C C 0.0033 0.0016 'International Tables Vol C Tables 4.2.6.8 and 6.1.1.4'
H H 0.0000 0.0000 'International Tables Vol C Tables 4.2.6.8 and 6.1.1.4'
N N 0.0061 0.0033 'International Tables Vol C Tables 4.2.6.8 and 6.1.1.4'
O O 0.0106 0.0060 'International Tables Vol C Tables 4.2.6.8 and 6.1.1.4'

loop_
_geom_angle_atom_site_label_1
_geom_angle_atom_site_label_2
_geom_angle_atom_site_label_3
_geom_angle
_geom_angle_site_symmetry_3
O1 C1 C2 119.8(5) .
O1 C1 C6 121.9(5) .
C2 C1 C6 118.3(5) .
C3 C2 C1 119.7(5) .
C3 C2 C7 121.2(5) .
C1 C2 C7 119.0(5) .
C4 C3 C2 122.9(5) .
C4 C3 H3 118.6 .
C2 C3 H3 118.6 .
C3 C4 C5 116.8(5) .
C3 C4 C8 121.5(5) .
C5 C4 C8 121.7(5) .
C4 C5 C6 122.5(5) .
C4 C5 H5 118.8 .
C6 C5 H5 118.8 .
C5 C6 C1 119.8(5) .
C5 C6 C12 119.7(5) .
C1 C6 C12 120.5(5) .
N2 C7 C2 122.2(5) .
N2 C7 H7 118.9 .
C2 C7 H7 118.9 .
C7 N2 C24 116.3(5) .
C10A C8 C11A 116.2(10) .
C11B C8 C9B 112.7(9) .
C10A C8 C4 114.6(7) .
C11A C8 C4 111.2(7) .
C11B C8 C4 117.1(6) .
C9B C8 C4 113.1(6) .
C11B C8 C10B 103.1(9) .
C9B C8 C10B 102.9(7) .
C4 C8 C10B 106.1(6) .
C10A C8 C9A 106.6(8) .
C11A C8 C9A 104.6(9) .
C4 C8 C9A 101.9(6) .
C8 C9A H9A1 109.5 .
C8 C9A H9A2 109.5 .
H9A1 C9A H9A2 109.5 .
C8 C9A H9A3 109.5 .
H9A1 C9A H9A3 109.5 .
H9A2 C9A H9A3 109.5 .
C8 C10A H10A 109.5 .
C8 C10A H10B 109.5 .
H10A C10A H10B 109.5 .
C8 C10A H10C 109.5 .
H10A C10A H10C 109.5 .
H10B C10A H10C 109.5 .
C8 C11A H11A 109.5 .
C8 C11A H11B 109.5 .
H11A C11A H11B 109.5 .
C8 C11A H11C 109.5 .
H11A C11A H11C 109.5 .
H11B C11A H11C 109.5 .
C8 C9B H9B1 109.5 .
C8 C9B H9B2 109.5 .
H9B1 C9B H9B2 109.5 .
C8 C9B H9B3 109.5 .
H9B1 C9B H9B3 109.5 .
H9B2 C9B H9B3 109.5 .
C8 C10B H10D 109.5 .
C8 C10B H10E 109.5 .
H10D C10B H10E 109.5 .
C8 C10B H10F 109.5 .
H10D C10B H10F 109.5 .
H10E C10B H10F 109.5 .
C8 C11B H11D 109.5 .
C8 C11B H11E 109.5 .
H11D C11B H11E 109.5 .
C8 C11B H11F 109.5 .
H11D C11B H11F 109.5 .
H11E C11B H11F 109.5 .
N1 C12 C6 121.8(5) .
N1 C12 H12 119.1 .
C6 C12 H12 119.1 .
C12 N1 C13 119.9(5) .
C14 C13 C18 119.5(5) .
C14 C13 N1 123.0(5) .
C18 C13 N1 117.5(5) .
C13 C14 C15 120.0(5) .
C13 C14 H14 120.0 .
C15 C14 H14 120.0 .
C16 C15 C14 119.9(5) .
C16 C15 H15 120.1 .
C14 C15 H15 120.1 .
C15 C16 C17 120.7(5) .
C15 C16 H16 119.6 .
C17 C16 H16 119.6 .
C16 C17 C18 119.7(6) .
C16 C17 H17 120.1 .
C18 C17 H17 120.1 .
O2 C18 C13 116.8(5) .
O2 C18 C17 123.3(5) .
C13 C18 C17 119.9(5) .
C20 C19 C24 121.9(5) .
C20 C19 O2 119.6(5) 2_655
C24 C19 O2 118.5(5) 2_655
C19 C20 C21 119.0(6) .
C19 C20 H20 120.5 .
C21 C20 H20 120.5 .
C22 C21 C20 119.7(5) .
C22 C21 H21 120.1 .
C20 C21 H21 120.1 .
C21 C22 C23 121.1(6) .
C21 C22 H22 119.5 .
C23 C22 H22 119.5 .
C24 C23 C22 119.5(6) .
C24 C23 H23 120.2 .
C22 C23 H23 120.2 .
C19 C24 C23 118.6(5) .
C19 C24 N2 121.5(5) .
C23 C24 N2 119.8(5) .
C1 O1 H1O 100(8) .
C18 O2 C19 116.9(4) 2_655
C82 C81 H81A 109.5 .
C82 C81 H81B 109.5 .
H81A C81 H81B 109.5 .
C82 C81 H81C 109.5 .
H81A C81 H81C 109.5 .
H81B C81 H81C 109.5 .
O82A C82 O82B 38.3(8) .
O82A C82 O81 115.3(9) .
O82B C82 O81 132.9(12) .
O82A C82 C81 131.4(9) .
O82B C82 C81 108.5(12) .
O81 C82 C81 112.3(6) .
C84 C83 O81 110.3(7) .
C84 C83 H83A 109.6 .
O81 C83 H83A 109.6 .
C84 C83 H83B 109.6 .
O81 C83 H83B 109.6 .
H83A C83 H83B 108.1 .
C83 C84 H84A 109.5 .
C83 C84 H84B 109.5 .
H84A C84 H84B 109.5 .
C83 C84 H84C 109.5 .
H84A C84 H84C 109.5 .
H84B C84 H84C 109.5 .
C82 O81 C83 118.6(6) .
O82B O82A C82 74.0(19) .
O82A O82B C82 67.7(18) .
C93 C91 C97 119(7) .
C91 C97 C94 103(10) .

loop_
_geom_bond_atom_site_label_1
_geom_bond_atom_site_label_2
_geom_bond_distance
_geom_bond_site_symmetry_2
C1 O1 1.340(7) .
C1 C2 1.408(7) .
C1 C6 1.411(8) .
C2 C3 1.389(8) .
C2 C7 1.455(7) .
C3 C4 1.388(8) .
C3 H3 0.9300 .
C4 C5 1.391(8) .
C4 C8 1.530(8) .
C5 C6 1.394(8) .
C5 H5 0.9300 .
C6 C12 1.445(7) .
C7 N2 1.281(7) .
C7 H7 0.9300 .
N2 C24 1.422(7) .
C8 C10A 1.431(13) .
C8 C11A 1.461(16) .
C8 C11B 1.484(14) .
C8 C9B 1.505(12) .
C8 C10B 1.689(13) .
C8 C9A 1.689(13) .
C9A H9A1 0.9600 .
C9A H9A2 0.9600 .
C9A H9A3 0.9600 .
C10A H10A 0.9600 .
C10A H10B 0.9600 .
C10A H10C 0.9600 .
C11A H11A 0.9600 .
C11A H11B 0.9600 .
C11A H11C 0.9600 .
C9B H9B1 0.9600 .
C9B H9B2 0.9600 .
C9B H9B3 0.9600 .
C10B H10D 0.9600 .
C10B H10E 0.9600 .
C10B H10F 0.9600 .
C11B H11D 0.9600 .
C11B H11E 0.9600 .
C11B H11F 0.9600 .
C12 N1 1.288(7) .
C12 H12 0.9300 .
N1 C13 1.426(7) .
C13 C14 1.388(8) .
C13 C18 1.392(8) .
C14 C15 1.399(8) .
C14 H14 0.9300 .
C15 C16 1.371(9) .
C15 H15 0.9300 .
C16 C17 1.382(8) .
C16 H16 0.9300 .
C17 C18 1.395(7) .
C17 H17 0.9300 .
C18 O2 1.384(6) .
C19 C20 1.382(8) .
C19 C24 1.389(8) .
C19 O2 1.397(7) 2_655
C20 C21 1.393(8) .
C20 H20 0.9300 .
C21 C22 1.377(9) .
C21 H21 0.9300 .
C22 C23 1.396(8) .
C22 H22 0.9300 .
C23 C24 1.392(8) .
C23 H23 0.9300 .
O1 H1O 0.79(10) .
O2 C19 1.397(7) 2_655
C81 C82 1.487(11) .
C81 H81A 0.9600 .
C81 H81B 0.9600 .
C81 H81C 0.9600 .
C82 O82A 1.223(12) .
C82 O82B 1.27(2) .
C82 O81 1.368(10) .
C83 C84 1.459(12) .
C83 O81 1.464(10) .
C83 H83A 0.9700 .
C83 H83B 0.9700 .
C84 H84A 0.9600 .
C84 H84B 0.9600 .
C84 H84C 0.9600 .
O82A O82B 0.818(18) .
C91 C93 1.49(7) .
C91 C97 1.53(16) .
C94 C97 1.95(19) .

loop_
_geom_hbond_atom_site_label_D
_geom_hbond_atom_site_label_H
_geom_hbond_atom_site_label_A
_geom_hbond_distance_DH
_geom_hbond_distance_HA
_geom_hbond_distance_DA
_geom_hbond_angle_DHA
_geom_hbond_site_symmetry_A
C81 H81B O82B 0.96 2.45 3.16(2) 130.0 5_676
O1 H1O N1 0.79(10) 1.82(10) 2.575(6) 160(11) .

loop_
_geom_torsion_atom_site_label_1
_geom_torsion_atom_site_label_2
_geom_torsion_atom_site_label_3
_geom_torsion_atom_site_label_4
_geom_torsion
_geom_torsion_site_symmetry_1
_geom_torsion_site_symmetry_4
O1 C1 C2 C3 -179.3(5) . .
C6 C1 C2 C3 -0.6(8) . .
O1 C1 C2 C7 1.2(8) . .
C6 C1 C2 C7 179.9(5) . .
C1 C2 C3 C4 -0.1(8) . .
C7 C2 C3 C4 179.4(5) . .
C2 C3 C4 C5 0.5(8) . .
C2 C3 C4 C8 -178.4(5) . .
C3 C4 C5 C6 -0.1(8) . .
C8 C4 C5 C6 178.8(5) . .
C4 C5 C6 C1 -0.6(8) . .
C4 C5 C6 C12 -179.1(5) . .
O1 C1 C6 C5 179.6(5) . .
C2 C1 C6 C5 0.9(8) . .
O1 C1 C6 C12 -1.9(8) . .
C2 C1 C6 C12 179.4(5) . .
C3 C2 C7 N2 24.9(8) . .
C1 C2 C7 N2 -155.6(5) . .
C2 C7 N2 C24 -172.7(5) . .
C3 C4 C8 C10A 3.9(10) . .
C5 C4 C8 C10A -175.0(8) . .
C3 C4 C8 C11A 138.3(9) . .
C5 C4 C8 C11A -40.6(11) . .
C3 C4 C8 C11B 172.6(9) . .
C5 C4 C8 C11B -6.3(11) . .
C3 C4 C8 C9B -53.9(9) . .
C5 C4 C8 C9B 127.3(8) . .
C3 C4 C8 C10B 58.2(8) . .
C5 C4 C8 C10B -120.7(7) . .
C3 C4 C8 C9A -110.7(7) . .
C5 C4 C8 C9A 70.4(8) . .
C5 C6 C12 N1 179.9(5) . .
C1 C6 C12 N1 1.4(8) . .
C6 C12 N1 C13 -178.6(5) . .
C12 N1 C13 C14 -33.1(8) . .
C12 N1 C13 C18 149.6(5) . .
C18 C13 C14 C15 -3.3(8) . .
N1 C13 C14 C15 179.4(5) . .
C13 C14 C15 C16 -0.9(9) . .
C14 C15 C16 C17 2.7(9) . .
C15 C16 C17 C18 -0.4(9) . .
C14 C13 C18 O2 -174.5(5) . .
N1 C13 C18 O2 3.0(7) . .
C14 C13 C18 C17 5.6(8) . .
N1 C13 C18 C17 -176.9(5) . .
C16 C17 C18 O2 176.3(5) . .
C16 C17 C18 C13 -3.8(8) . .
C24 C19 C20 C21 -2.3(8) . .
O2 C19 C20 C21 178.8(5) 2_655 .
C19 C20 C21 C22 0.9(8) . .
C20 C21 C22 C23 0.0(9) . .
C21 C22 C23 C24 0.4(8) . .
C20 C19 C24 C23 2.7(8) . .
O2 C19 C24 C23 -178.4(5) 2_655 .
C20 C19 C24 N2 -179.7(5) . .
O2 C19 C24 N2 -0.8(8) 2_655 .
C22 C23 C24 C19 -1.7(8) . .
C22 C23 C24 N2 -179.4(5) . .
C7 N2 C24 C19 58.9(7) . .
C7 N2 C24 C23 -123.6(6) . .
C13 C18 O2 C19 -158.8(5) . 2_655
C17 C18 O2 C19 21.1(7) . 2_655
O82A C82 O81 C83 7.0(12) . .
O82B C82 O81 C83 -34.7(18) . .
C81 C82 O81 C83 177.1(7) . .
C84 C83 O81 C82 -94.0(9) . .
O81 C82 O82A O82B -128(2) . .
C81 C82 O82A O82B 64(2) . .
O81 C82 O82B O82A 76(2) . .
C81 C82 O82B O82A -134.6(18) . .
C93 C91 C97 C94 70(10) . .
